data_4321571
loop_
_publ_author_name
'Li Xu'
'Slavi C. Sevov'

_publ_section_title
;
 Heteroatomic Deltahedral Clusters of Main-Group Elements: Synthesis and
 Structure of the Zintl Ions [In4Bi5]3-, [InBi3]2-, and [GaBi3]2-
;
_journal_name_full 'Inorganic Chemistry'
_journal_page_first 5383
_journal_page_last 5389
_journal_paper_doi 10.1021/ic000925f
_journal_volume 39
_journal_year 2000
_chemical_formula_moiety (K-crypt)2[InBi3]
_chemical_formula_sum 'C38 H72 Bi3 In K2 N6 O12'
_chemical_formula_weight 1624.98
_chemical_name_common (K-crypt)2[InBi3]
_chemical_name_systematic
;
 ?
;
_space_group_IT_number 4
_symmetry_cell_setting monoclinic
_symmetry_space_group_name_Hall 'P 2yb'
_symmetry_space_group_name_H-M 'P 1 21 1'
_atom_sites_solution_hydrogens geom
_atom_sites_solution_primary direct
_atom_sites_solution_secondary difmap
_audit_creation_method SHELXL-97
_cell_angle_alpha 90.00
_cell_angle_beta 119.02(4)
_cell_angle_gamma 90.00
_cell_formula_units_Z 2
_cell_length_a 12.347(4)
_cell_length_b 20.884(4)
_cell_length_c 12.620(7)
_cell_measurement_reflns_used 25
_cell_measurement_temperature 293(2)
_cell_measurement_theta_max 10
_cell_measurement_theta_min 6
_cell_volume 2846(2)
_computing_cell_refinement CAD4_(Enraf-Nonius,_1977)
_computing_data_collection CAD4_(Enraf-Nonius,_1977)
_computing_data_reduction SDS_Package_(Enraf-Nonius,_1985)
_computing_molecular_graphics 'SHELXTL (Siemens, 1994)'
_computing_publication_material 'SHELXTL (Siemens, 1994)'
_computing_structure_refinement 'SHELXL-97 (Sheldrick, 1997)'
_computing_structure_solution 'SHELXS-97 (Sheldrick, 1990)'
_diffrn_ambient_temperature 293(2)
_diffrn_measured_fraction_theta_full 0.459
_diffrn_measured_fraction_theta_max 0.459
_diffrn_measurement_device_type Enraf_Nonius_CAD4
_diffrn_measurement_method omega-2theta
_diffrn_radiation_monochromator graphite
_diffrn_radiation_source 'fine-focus sealed tube'
_diffrn_radiation_type MoK\a
_diffrn_radiation_wavelength 0.71073
_diffrn_reflns_av_R_equivalents 0.0628
_diffrn_reflns_av_sigmaI/netI 0.0574
_diffrn_reflns_limit_h_max 12
_diffrn_reflns_limit_h_min -14
_diffrn_reflns_limit_k_max 24
_diffrn_reflns_limit_k_min -24
_diffrn_reflns_limit_l_max 9
_diffrn_reflns_limit_l_min 0
_diffrn_reflns_number 4926
_diffrn_reflns_theta_full 24.95
_diffrn_reflns_theta_max 24.95
_diffrn_reflns_theta_min 2.09
_diffrn_standards_decay_% none
_diffrn_standards_interval_count 200
_diffrn_standards_interval_time 120
_diffrn_standards_number 3
_exptl_absorpt_coefficient_mu 9.848
_exptl_absorpt_correction_T_max 0.8124
_exptl_absorpt_correction_T_min 0.2460
_exptl_absorpt_correction_type psi-scan
_exptl_absorpt_process_details 'average of three psi-scan reflections'
_exptl_crystal_colour black
_exptl_crystal_density_diffrn 1.897
_exptl_crystal_density_method 'not measured'
_exptl_crystal_description block
_exptl_crystal_F_000 1548
_exptl_crystal_size_max 0.40
_exptl_crystal_size_mid 0.30
_exptl_crystal_size_min 0.30
_refine_diff_density_max 0.581
_refine_diff_density_min -0.555
_refine_diff_density_rms 0.110
_refine_ls_abs_structure_details 'Flack H D (1983), Acta Cryst. A39, 876-881'
_refine_ls_abs_structure_Flack -0.04(2)
_refine_ls_extinction_coef 0.0014(2)
_refine_ls_extinction_expression Fc^*^=kFc[1+0.001xFc^2^\l^3^/sin(2\q)]^-1/4^
_refine_ls_extinction_method SHELXL
_refine_ls_goodness_of_fit_ref 1.014
_refine_ls_hydrogen_treatment mixed
_refine_ls_matrix_type full
_refine_ls_number_parameters 360
_refine_ls_number_reflns 4477
_refine_ls_number_restraints 1
_refine_ls_restrained_S_all 1.014
_refine_ls_R_factor_all 0.1070
_refine_ls_R_factor_gt 0.0605
_refine_ls_shift/su_max 0.000
_refine_ls_shift/su_mean 0.000
_refine_ls_structure_factor_coef Fsqd
_refine_ls_weighting_details 'calc w=1/[\s^2^(Fo^2^)+(0.1038P)^2^+2.3248P] where P=(Fo^2^+2Fc^2^)/3'
_refine_ls_weighting_scheme calc
_refine_ls_wR_factor_gt 0.1444
_refine_ls_wR_factor_ref 0.1697
_reflns_number_gt 2755
_reflns_number_total 4477
_reflns_threshold_expression >2sigma(I)
_cod_data_source_file ic000925f_1.cif
_cod_data_source_block compound1
_cod_original_cell_volume 2845.5(19)
_cod_database_code 4321571

loop_
_symmetry_equiv_pos_as_xyz
'x, y, z'
'-x, y+1/2, -z'

loop_
_atom_site_label
_atom_site_type_symbol
_atom_site_fract_x
_atom_site_fract_y
_atom_site_fract_z
_atom_site_U_iso_or_equiv
_atom_site_adp_type
_atom_site_occupancy
_atom_site_symmetry_multiplicity
_atom_site_calc_flag
_atom_site_refinement_flags
_atom_site_disorder_assembly
_atom_site_disorder_group
Bi1 Bi 0.55854(12) 0.05785(9) 0.80389(13) 0.0954(6) Uani 0.75 1 d P . .
In1 In 0.55854(12) 0.05785(9) 0.80389(13) 0.0954(6) Uani 0.25 1 d P . .
Bi2 Bi 0.64880(13) 0.05967(10) 0.62090(16) 0.1151(7) Uani 0.75 1 d P . .
In2 In 0.64880(13) 0.05967(10) 0.62090(16) 0.1151(7) Uani 0.25 1 d P . .
Bi3 Bi 0.37375(14) 0.06102(12) 0.53994(16) 0.1403(8) Uani 0.75 1 d P . .
In3 In 0.37375(14) 0.06102(12) 0.53994(16) 0.1403(8) Uani 0.25 1 d P . .
Bi4 Bi 0.52352(14) -0.05862(8) 0.64916(16) 0.1093(7) Uani 0.75 1 d P . .
In4 In 0.52352(14) -0.05862(8) 0.64916(16) 0.1093(7) Uani 0.25 1 d P . .
K1 K 0.8704(5) -0.1455(3) 0.3360(6) 0.074(2) Uani 1 1 d . . .
K2 K 0.1948(5) -0.1213(3) 1.0037(6) 0.069(2) Uani 1 1 d . . .
N1 N 0.165(3) -0.2624(13) 1.013(3) 0.112(11) Uani 1 1 d . . .
N2 N 0.866(2) -0.2870(13) 0.358(2) 0.091(8) Uani 1 1 d . . .
N3 N 0.878(2) -0.0036(14) 0.310(3) 0.100(9) Uani 1 1 d . . .
N4 N 0.216(2) 0.0201(13) 0.994(3) 0.098(9) Uani 1 1 d . . .
O1 O 0.0021(16) -0.0412(9) 0.9926(18) 0.081(6) Uani 1 1 d . . .
O2 O 0.4056(16) -0.0604(14) 1.1900(17) 0.099(7) Uani 1 1 d . . .
O3 O 0.2057(17) -0.0684(10) 0.8022(18) 0.094(6) Uani 1 1 d . . .
O4 O 1.077(2) -0.0859(13) 0.352(3) 0.123(9) Uani 1 1 d . . .
O5 O 0.8465(18) -0.0682(12) 0.5026(19) 0.096(7) Uani 1 1 d . . .
O6 O 0.8739(19) -0.2014(12) 0.548(2) 0.104(7) Uani 1 1 d . . .
O7 O 0.6979(19) -0.0866(11) 0.121(2) 0.099(7) Uani 1 1 d . . .
O11 O 1.0656(16) -0.2202(13) 0.336(2) 0.112(8) Uani 1 1 d . . .
O12 O 0.3502(18) -0.1852(13) 1.2236(18) 0.102(7) Uani 1 1 d . . .
O13 O 0.245(2) -0.2008(13) 0.848(2) 0.121(9) Uani 1 1 d . . .
O14 O -0.0400(17) -0.1708(10) 0.947(2) 0.094(7) Uani 1 1 d . . .
O19 O 0.6694(16) -0.2160(10) 0.154(2) 0.086(7) Uani 1 1 d . . .
C1 C 0.458(3) -0.0954(16) 1.301(4) 0.097(10) Uiso 1 1 d . . .
H1A H 0.5390 -0.0784 1.3562 0.117 Uiso 1 1 calc R . .
H1B H 0.4057 -0.0897 1.3388 0.117 Uiso 1 1 calc R . .
C2 C 0.233(4) -0.285(2) 0.955(4) 0.128(14) Uiso 1 1 d . . .
H2A H 0.2316 -0.3310 0.9582 0.154 Uiso 1 1 calc R . .
H2B H 0.3182 -0.2718 1.0073 0.154 Uiso 1 1 calc R . .
C3 C 0.258(4) -0.1095(19) 0.745(4) 0.117(13) Uiso 1 1 d . . .
H3A H 0.2373 -0.0925 0.6664 0.140 Uiso 1 1 calc R . .
H3B H 0.3472 -0.1103 0.7946 0.140 Uiso 1 1 calc R . .
C4 C 0.873(3) -0.0951(14) 0.617(3) 0.079(9) Uiso 1 1 d . . .
H4A H 0.9622 -0.0976 0.6697 0.095 Uiso 1 1 calc R . .
H4B H 0.8382 -0.0687 0.6558 0.095 Uiso 1 1 calc R . .
C5 C 0.612(3) -0.1836(16) 0.038(3) 0.093(10) Uiso 1 1 d . . .
H5A H 0.6662 -0.1869 0.0034 0.111 Uiso 1 1 calc R . .
H5B H 0.5357 -0.2060 -0.0150 0.111 Uiso 1 1 calc R . .
C6 C 0.741(2) -0.3102(14) 0.272(2) 0.068(8) Uiso 1 1 d . . .
H6A H 0.7439 -0.3564 0.2662 0.082 Uiso 1 1 calc R . .
H6B H 0.6858 -0.3001 0.3038 0.082 Uiso 1 1 calc R . .
C7 C -0.039(4) -0.236(2) 0.970(4) 0.125(14) Uiso 1 1 d . . .
H7A H -0.1235 -0.2512 0.9249 0.151 Uiso 1 1 calc R . .
H7B H -0.0141 -0.2408 1.0555 0.151 Uiso 1 1 calc R . .
C8 C 0.135(3) 0.050(2) 1.028(3) 0.124(12) Uiso 1 1 d . . .
H8A H 0.1288 0.0949 1.0091 0.149 Uiso 1 1 calc R . .
H8B H 0.1683 0.0455 1.1150 0.149 Uiso 1 1 calc R . .
C9 C 0.890(3) -0.3021(17) 0.482(3) 0.092(10) Uiso 1 1 d . . .
H9A H 0.8660 -0.3463 0.4826 0.110 Uiso 1 1 calc R . .
H9B H 0.9780 -0.2991 0.5363 0.110 Uiso 1 1 calc R . .
C10 C -0.115(3) -0.1354(15) 0.973(3) 0.085(10) Uiso 1 1 d . . .
H10A H -0.0823 -0.1329 1.0599 0.102 Uiso 1 1 calc R . .
H10B H -0.1969 -0.1542 0.9368 0.102 Uiso 1 1 calc R . .
C11 C 1.180(3) -0.1825(14) 0.388(3) 0.082(9) Uiso 1 1 d . . .
H11A H 1.2103 -0.1768 0.4743 0.099 Uiso 1 1 calc R . .
H11B H 1.2426 -0.2053 0.3779 0.099 Uiso 1 1 calc R . .
C12 C -0.120(3) -0.0736(15) 0.924(3) 0.092(10) Uiso 1 1 d . . .
H12A H -0.1831 -0.0483 0.9295 0.111 Uiso 1 1 calc R . .
H12B H -0.1419 -0.0772 0.8397 0.111 Uiso 1 1 calc R . .
C13 C 1.159(3) -0.1231(18) 0.332(4) 0.116(12) Uiso 1 1 d . . .
H13A H 1.1262 -0.1291 0.2460 0.140 Uiso 1 1 calc R . .
H13B H 1.2375 -0.1006 0.3632 0.140 Uiso 1 1 calc R . .
C14 C 0.584(3) -0.1200(16) 0.041(3) 0.100(11) Uiso 1 1 d . . .
H14A H 0.5246 -0.1155 0.0697 0.119 Uiso 1 1 calc R . .
H14B H 0.5480 -0.1021 -0.0403 0.119 Uiso 1 1 calc R . .
C15 C 1.003(3) 0.016(2) 0.345(3) 0.121(13) Uiso 1 1 d . . .
H15A H 1.0502 0.0176 0.4327 0.145 Uiso 1 1 calc R . .
H15B H 1.0009 0.0585 0.3142 0.145 Uiso 1 1 calc R . .
C16 C 1.075(3) -0.2843(19) 0.393(4) 0.111(12) Uiso 1 1 d . . .
H16A H 1.1378 -0.3098 0.3879 0.134 Uiso 1 1 calc R . .
H16B H 1.0995 -0.2788 0.4783 0.134 Uiso 1 1 calc R . .
C17 C 1.064(4) -0.027(2) 0.301(4) 0.123(14) Uiso 1 1 d . . .
H17A H 1.0162 -0.0304 0.2131 0.148 Uiso 1 1 calc R . .
H17B H 1.1452 -0.0097 0.3208 0.148 Uiso 1 1 calc R . .
C18 C 0.956(3) -0.3171(16) 0.332(3) 0.088(10) Uiso 1 1 d . . .
H18A H 0.9255 -0.3164 0.2449 0.106 Uiso 1 1 calc R . .
H18B H 0.9666 -0.3615 0.3575 0.106 Uiso 1 1 calc R . .
C19 C 0.827(3) -0.2630(17) 0.532(3) 0.094(10) Uiso 1 1 d . . .
H19A H 0.7386 -0.2627 0.4776 0.112 Uiso 1 1 calc R . .
H19B H 0.8422 -0.2803 0.6095 0.112 Uiso 1 1 calc R . .
C20 C 0.348(4) -0.252(2) 1.219(5) 0.160(18) Uiso 1 1 d . . .
H20A H 0.3756 -0.2686 1.2999 0.192 Uiso 1 1 calc R . .
H20B H 0.4054 -0.2666 1.1926 0.192 Uiso 1 1 calc R . .
C21 C 0.211(4) -0.172(2) 0.733(4) 0.122(13) Uiso 1 1 d . . .
H21A H 0.2428 -0.1979 0.6899 0.147 Uiso 1 1 calc R . .
H21B H 0.1215 -0.1708 0.6843 0.147 Uiso 1 1 calc R . .
C22 C 0.237(3) -0.004(2) 0.819(4) 0.119(12) Uiso 1 1 d . . .
H22A H 0.3258 -0.0006 0.8681 0.142 Uiso 1 1 calc R . .
H22B H 0.2149 0.0143 0.7400 0.142 Uiso 1 1 calc R . .
C23 C 0.883(3) -0.004(2) 0.504(4) 0.118(13) Uiso 1 1 d . . .
H23A H 0.9728 -0.0017 0.5462 0.142 Uiso 1 1 calc R . .
H23B H 0.8543 0.0216 0.5501 0.142 Uiso 1 1 calc R . .
C24 C 0.838(3) 0.0251(18) 0.387(3) 0.103(11) Uiso 1 1 d . . .
H24A H 0.7479 0.0241 0.3455 0.124 Uiso 1 1 calc R . .
H24B H 0.8627 0.0697 0.3978 0.124 Uiso 1 1 calc R . .
C25 C 0.820(3) -0.1576(17) 0.594(3) 0.098(11) Uiso 1 1 d . . .
H25A H 0.8280 -0.1746 0.6688 0.117 Uiso 1 1 calc R . .
H25B H 0.7324 -0.1540 0.5366 0.117 Uiso 1 1 calc R . .
C26 C 0.788(4) 0.016(2) 0.186(4) 0.134(14) Uiso 1 1 d . . .
H26A H 0.8268 0.0123 0.1354 0.160 Uiso 1 1 calc R . .
H26B H 0.7669 0.0607 0.1868 0.160 Uiso 1 1 calc R . .
C27 C 0.468(4) -0.161(2) 1.284(4) 0.135(14) Uiso 1 1 d . . .
H27A H 0.5098 -0.1672 1.2365 0.162 Uiso 1 1 calc R . .
H27B H 0.5153 -0.1822 1.3613 0.162 Uiso 1 1 calc R . .
C28 C 0.203(5) -0.268(3) 0.832(5) 0.158(17) Uiso 1 1 d . . .
H28A H 0.1150 -0.2711 0.7766 0.189 Uiso 1 1 calc R . .
H28B H 0.2480 -0.2942 0.8034 0.189 Uiso 1 1 calc R . .
C29 C 0.690(3) -0.2828(15) 0.150(3) 0.084(9) Uiso 1 1 d . . .
H29A H 0.7482 -0.2895 0.1194 0.101 Uiso 1 1 calc R . .
H29B H 0.6133 -0.3039 0.0954 0.101 Uiso 1 1 calc R . .
C30 C 0.229(4) -0.278(2) 1.140(4) 0.128(14) Uiso 1 1 d . . .
H30A H 0.1745 -0.2664 1.1722 0.154 Uiso 1 1 calc R . .
H30B H 0.2368 -0.3245 1.1457 0.154 Uiso 1 1 calc R . .
C31 C 0.342(3) 0.0365(17) 1.077(3) 0.108(12) Uiso 1 1 d . . .
H31A H 0.3484 0.0827 1.0861 0.129 Uiso 1 1 calc R . .
H31B H 0.3936 0.0235 1.0422 0.129 Uiso 1 1 calc R . .
C32 C 0.006(4) 0.021(2) 0.964(4) 0.152(17) Uiso 1 1 d . . .
H32A H -0.0478 0.0452 0.9852 0.183 Uiso 1 1 calc R . .
H3B H -0.0267 0.0240 0.8776 0.183 Uiso 1 1 calc R . .
C33 C 0.392(3) 0.008(2) 1.196(4) 0.122(13) Uiso 1 1 d . . .
H33A H 0.3370 0.0171 1.2289 0.146 Uiso 1 1 calc R . .
H33B H 0.4720 0.0271 1.2496 0.146 Uiso 1 1 calc R . .
C34 C 0.035(4) -0.278(2) 0.945(4) 0.145(15) Uiso 1 1 d . . .
H34A H 0.0091 -0.2760 0.8592 0.174 Uiso 1 1 calc R . .
H34B H 0.0231 -0.3213 0.9642 0.174 Uiso 1 1 calc R . .
C35 C 0.184(3) 0.0332(17) 0.870(3) 0.104(11) Uiso 1 1 d . . .
H35A H 0.0951 0.0298 0.8207 0.125 Uiso 1 1 calc R . .
H35B H 0.2062 0.0774 0.8658 0.125 Uiso 1 1 calc R . .
C36 C 0.673(4) -0.023(2) 0.133(4) 0.137(15) Uiso 1 1 d . . .
H36A H 0.6347 -0.0204 0.1844 0.165 Uiso 1 1 calc R . .
H36B H 0.6144 -0.0060 0.0539 0.165 Uiso 1 1 calc R . .
N01 N 0.400(6) -0.321(4) 0.674(6) 0.29(3) Uiso 1 1 d . . .
N02 N 0.637(7) -0.299(4) 0.701(7) 0.33(4) Uiso 1 1 d . . .
C01 C 0.549(13) -0.313(8) 0.760(13) 0.42(7) Uiso 1 1 d . . .
C02 C 0.496(11) -0.264(6) 0.673(10) 0.34(5) Uiso 1 1 d . . .

loop_
_atom_site_aniso_label
_atom_site_aniso_U_11
_atom_site_aniso_U_22
_atom_site_aniso_U_33
_atom_site_aniso_U_23
_atom_site_aniso_U_13
_atom_site_aniso_U_12
Bi1 0.1060(9) 0.1044(12) 0.0854(12) -0.0181(13) 0.0540(8) -0.0164(10)
In1 0.1060(9) 0.1044(12) 0.0854(12) -0.0181(13) 0.0540(8) -0.0164(10)
Bi2 0.1183(11) 0.1185(13) 0.1437(15) 0.0112(16) 0.0913(11) 0.0039(12)
In2 0.1183(11) 0.1185(13) 0.1437(15) 0.0112(16) 0.0913(11) 0.0039(12)
Bi3 0.1014(10) 0.1788(19) 0.1130(14) -0.0077(18) 0.0301(10) 0.0504(14)
In3 0.1014(10) 0.1788(19) 0.1130(14) -0.0077(18) 0.0301(10) 0.0504(14)
Bi4 0.1103(11) 0.0974(11) 0.1238(16) -0.0166(13) 0.0595(10) -0.0110(10)
In4 0.1103(11) 0.0974(11) 0.1238(16) -0.0166(13) 0.0595(10) -0.0110(10)
K1 0.066(3) 0.083(5) 0.076(5) -0.010(5) 0.036(4) -0.007(3)
K2 0.068(3) 0.068(4) 0.069(5) 0.001(4) 0.031(4) 0.005(3)
N1 0.12(2) 0.074(19) 0.16(3) 0.00(2) 0.08(2) 0.027(16)
N2 0.100(18) 0.09(2) 0.10(2) -0.006(18) 0.061(18) -0.013(15)
N3 0.105(19) 0.10(2) 0.13(3) -0.02(2) 0.09(2) 0.012(16)
N4 0.075(15) 0.11(2) 0.11(3) -0.02(2) 0.050(17) -0.013(14)
O1 0.098(13) 0.061(15) 0.081(15) -0.005(12) 0.039(11) 0.017(10)
O2 0.073(11) 0.16(2) 0.075(16) 0.027(18) 0.043(11) 0.014(14)
O3 0.113(14) 0.071(15) 0.097(17) -0.010(15) 0.051(13) 0.001(12)
O4 0.096(14) 0.13(2) 0.18(3) -0.05(2) 0.096(17) -0.016(14)
O5 0.113(14) 0.105(19) 0.082(17) -0.014(16) 0.057(13) 0.004(14)
O6 0.092(14) 0.11(2) 0.105(19) -0.012(16) 0.049(14) -0.007(13)
O7 0.112(15) 0.091(17) 0.096(18) 0.004(14) 0.051(14) -0.006(12)
O11 0.055(11) 0.15(2) 0.12(2) -0.014(19) 0.034(13) -0.014(12)
O12 0.084(14) 0.15(2) 0.059(15) 0.025(15) 0.023(12) 0.027(13)
O13 0.114(17) 0.16(3) 0.09(2) 0.038(19) 0.050(15) 0.061(17)
O14 0.091(14) 0.072(16) 0.12(2) -0.023(14) 0.049(14) 0.010(10)
O19 0.078(12) 0.078(14) 0.12(2) -0.004(15) 0.061(14) -0.009(10)

loop_
_atom_type_symbol
_atom_type_description
_atom_type_scat_dispersion_real
_atom_type_scat_dispersion_imag
_atom_type_scat_source
C C 0.0033 0.0016 'International Tables Vol C Tables 4.2.6.8 and 6.1.1.4'
H H 0.0000 0.0000 'International Tables Vol C Tables 4.2.6.8 and 6.1.1.4'
N N 0.0061 0.0033 'International Tables Vol C Tables 4.2.6.8 and 6.1.1.4'
O O 0.0106 0.0060 'International Tables Vol C Tables 4.2.6.8 and 6.1.1.4'
K K 0.2009 0.2494 'International Tables Vol C Tables 4.2.6.8 and 6.1.1.4'
In In -0.7276 1.3100 'International Tables Vol C Tables 4.2.6.8 and 6.1.1.4'
Bi Bi -4.1077 10.2566 'International Tables Vol C Tables 4.2.6.8 and 6.1.1.4'

loop_
_geom_angle_atom_site_label_1
_geom_angle_atom_site_label_2
_geom_angle_atom_site_label_3
_geom_angle
_geom_angle_site_symmetry_1
_geom_angle_site_symmetry_3
_geom_angle_publ_flag
Bi3 Bi1 Bi2 60.76(7) . . ?
Bi3 Bi1 Bi4 60.28(7) . . ?
Bi2 Bi1 Bi4 60.26(6) . . ?
Bi1 Bi2 Bi4 59.93(6) . . ?
Bi1 Bi2 Bi3 59.24(6) . . ?
Bi4 Bi2 Bi3 59.66(7) . . ?
Bi1 Bi3 Bi4 60.31(6) . . ?
Bi1 Bi3 Bi2 60.00(6) . . ?
Bi4 Bi3 Bi2 60.02(6) . . ?
Bi3 Bi4 Bi1 59.41(7) . . ?
Bi3 Bi4 Bi2 60.32(7) . . ?
Bi1 Bi4 Bi2 59.80(6) . . ?
O4 K1 O5 96.7(7) . . ?
O4 K1 O7 96.7(8) . . ?
O5 K1 O7 99.7(7) . . ?
O4 K1 O19 135.0(7) . . ?
O5 K1 O19 122.8(6) . . ?
O7 K1 O19 59.1(6) . . ?
O4 K1 O11 59.8(7) . . ?
O5 K1 O11 135.5(6) . . ?
O7 K1 O11 118.9(7) . . ?
O19 K1 O11 97.0(6) . . ?
O4 K1 O6 121.0(8) . . ?
O5 K1 O6 59.7(7) . . ?
O7 K1 O6 137.4(6) . . ?
O19 K1 O6 98.9(6) . . ?
O11 K1 O6 98.3(7) . . ?
O4 K1 N2 119.9(8) . . ?
O5 K1 N2 119.6(8) . . ?
O7 K1 N2 119.3(7) . . ?
O19 K1 N2 60.9(7) . . ?
O11 K1 N2 60.8(7) . . ?
O6 K1 N2 60.4(7) . . ?
O4 K1 N3 59.0(7) . . ?
O5 K1 N3 61.7(8) . . ?
O7 K1 N3 60.5(7) . . ?
O19 K1 N3 119.1(7) . . ?
O11 K1 N3 118.0(7) . . ?
O6 K1 N3 120.8(8) . . ?
N2 K1 N3 178.7(8) . . ?
O14 K2 O2 142.5(6) . . ?
O14 K2 O12 101.5(7) . . ?
O2 K2 O12 58.9(8) . . ?
O14 K2 O3 113.9(6) . . ?
O2 K2 O3 98.4(6) . . ?
O12 K2 O3 139.4(6) . . ?
O14 K2 O1 58.2(6) . . ?
O2 K2 O1 100.8(7) . . ?
O12 K2 O1 118.5(6) . . ?
O3 K2 O1 97.4(6) . . ?
O14 K2 O13 98.8(7) . . ?
O2 K2 O13 114.4(7) . . ?
O12 K2 O13 97.5(6) . . ?
O3 K2 O13 59.2(7) . . ?
O1 K2 O13 139.3(6) . . ?
O14 K2 N4 116.9(6) . . ?
O2 K2 N4 61.6(7) . . ?
O12 K2 N4 118.6(8) . . ?
O3 K2 N4 62.1(7) . . ?
O1 K2 N4 60.2(6) . . ?
O13 K2 N4 119.6(9) . . ?
O14 K2 N1 61.1(7) . . ?
O2 K2 N1 119.7(9) . . ?
O12 K2 N1 62.2(9) . . ?
O3 K2 N1 118.7(9) . . ?
O1 K2 N1 117.7(7) . . ?
O13 K2 N1 61.6(9) . . ?
N4 K2 N1 178.0(8) . . ?
O14 K2 C2 79.0(8) . . ?
O2 K2 C2 115.6(8) . . ?
O12 K2 C2 68.3(8) . . ?
O3 K2 C2 98.8(9) . . ?
O1 K2 C2 137.2(8) . . ?
O13 K2 C2 39.7(10) . . ?
N4 K2 C2 158.3(10) . . ?
N1 K2 C2 23.3(8) . . ?
C2 N1 C34 113(3) . . ?
C2 N1 C30 111(3) . . ?
C34 N1 C30 117(3) . . ?
C2 N1 K2 101(2) . . ?
C34 N1 K2 109(2) . . ?
C30 N1 K2 105(2) . . ?
C18 N2 C6 109(2) . . ?
C18 N2 C9 112(3) . . ?
C6 N2 C9 108(2) . . ?
C18 N2 K1 111.2(18) . . ?
C6 N2 K1 108.5(17) . . ?
C9 N2 K1 108.0(19) . . ?
C24 N3 C15 111(3) . . ?
C24 N3 C26 106(3) . . ?
C15 N3 C26 113(3) . . ?
C24 N3 K1 108(2) . . ?
C15 N3 K1 109(2) . . ?
C26 N3 K1 110(2) . . ?
C8 N4 C31 111(3) . . ?
C8 N4 C35 113(3) . . ?
C31 N4 C35 112(3) . . ?
C8 N4 K2 109(2) . . ?
C31 N4 K2 107(2) . . ?
C35 N4 K2 105(2) . . ?
C32 O1 C12 116(3) . . ?
C32 O1 K2 116(2) . . ?
C12 O1 K2 110.4(16) . . ?
C1 O2 C33 118(3) . . ?
C1 O2 K2 112.4(19) . . ?
C33 O2 K2 113.9(18) . . ?
C22 O3 C3 119(3) . . ?
C22 O3 K2 112(2) . . ?
C3 O3 K2 116(2) . . ?
C17 O4 C13 110(3) . . ?
C17 O4 K1 119(2) . . ?
C13 O4 K1 118(2) . . ?
C23 O5 C4 116(3) . . ?
C23 O5 K1 114(2) . . ?
C4 O5 K1 118.6(18) . . ?
C19 O6 C25 114(3) . . ?
C19 O6 K1 115(2) . . ?
C25 O6 K1 108.7(19) . . ?
C36 O7 C14 110(3) . . ?
C36 O7 K1 115(2) . . ?
C14 O7 K1 119.4(18) . . ?
C11 O11 C16 116(2) . . ?
C11 O11 K1 109.6(18) . . ?
C16 O11 K1 110.8(18) . . ?
C27 O12 C20 113(3) . . ?
C27 O12 K2 114(2) . . ?
C20 O12 K2 116(2) . . ?
C21 O13 C28 111(3) . . ?
C21 O13 K2 114(2) . . ?
C28 O13 K2 118(3) . . ?
C10 O14 C7 115(3) . . ?
C10 O14 K2 118.8(18) . . ?
C7 O14 K2 113.6(19) . . ?
C29 O19 C5 116(2) . . ?
C29 O19 K1 115.6(15) . . ?
C5 O19 K1 112.6(17) . . ?
C27 C1 O2 112(3) . . ?
N1 C2 C28 124(4) . . ?
N1 C2 K2 56(2) . . ?
C28 C2 K2 88(3) . . ?
C21 C3 O3 111(4) . . ?
C25 C4 O5 107(3) . . ?
C14 C5 O19 116(3) . . ?
C29 C6 N2 114(3) . . ?
O14 C7 C34 120(4) . . ?
N4 C8 C32 112(4) . . ?
C19 C9 N2 118(3) . . ?
O14 C10 C12 107(3) . . ?
C13 C11 O11 111(3) . . ?
C10 C12 O1 110(2) . . ?
C11 C13 O4 112(3) . . ?
C5 C14 O7 108(3) . . ?
N3 C15 C17 113(3) . . ?
C18 C16 O11 110(3) . . ?
O4 C17 C15 109(4) . . ?
N2 C18 C16 111(3) . . ?
O6 C19 C9 108(3) . . ?
O12 C20 C30 114(4) . . ?
C3 C21 O13 112(4) . . ?
C35 C22 O3 118(3) . . ?
O5 C23 C24 115(3) . . ?
N3 C24 C23 116(3) . . ?
O6 C25 C4 114(3) . . ?
N3 C26 C36 113(4) . . ?
O12 C27 C1 107(4) . . ?
C2 C28 O13 101(4) . . ?
O19 C29 C6 110(3) . . ?
C20 C30 N1 121(4) . . ?
N4 C31 C33 115(3) . . ?
O1 C32 C8 114(4) . . ?
C31 C33 O2 111(3) . . ?
C7 C34 N1 113(4) . . ?
C22 C35 N4 118(3) . . ?
O7 C36 C26 111(3) . . ?
C02 C01 N01 67(8) . . ?
C01 C02 N02 60(8) . . ?

loop_
_geom_bond_atom_site_label_1
_geom_bond_atom_site_label_2
_geom_bond_distance
_geom_bond_site_symmetry_2
_geom_bond_publ_flag
Bi1 Bi3 2.989(3) . ?
Bi1 Bi2 3.012(3) . ?
Bi1 Bi4 3.016(3) . ?
Bi2 Bi4 3.026(3) . ?
Bi2 Bi3 3.035(2) . ?
Bi3 Bi4 3.015(3) . ?
K1 O4 2.76(2) . ?
K1 O5 2.78(2) . ?
K1 O7 2.79(2) . ?
K1 O19 2.84(2) . ?
K1 O11 2.87(2) . ?
K1 O6 2.90(2) . ?
K1 N2 2.97(3) . ?
K1 N3 2.99(3) . ?
K2 O14 2.82(2) . ?
K2 O2 2.83(2) . ?
K2 O12 2.83(2) . ?
K2 O3 2.83(2) . ?
K2 O1 2.854(18) . ?
K2 O13 2.86(2) . ?
K2 N4 2.97(3) . ?
K2 N1 2.98(3) . ?
K2 C2 3.54(5) . ?
N1 C2 1.43(5) . ?
N1 C34 1.44(5) . ?
N1 C30 1.44(4) . ?
N2 C18 1.45(4) . ?
N2 C6 1.47(3) . ?
N2 C9 1.48(4) . ?
N3 C24 1.41(4) . ?
N3 C15 1.44(4) . ?
N3 C26 1.47(4) . ?
N4 C8 1.41(4) . ?
N4 C31 1.44(4) . ?
N4 C35 1.44(4) . ?
O1 C32 1.35(5) . ?
O1 C12 1.49(3) . ?
O2 C1 1.43(4) . ?
O2 C33 1.45(4) . ?
O3 C22 1.39(4) . ?
O3 C3 1.45(4) . ?
O4 C17 1.37(4) . ?
O4 C13 1.39(4) . ?
O5 C23 1.42(4) . ?
O5 C4 1.43(3) . ?
O6 C19 1.38(4) . ?
O6 C25 1.41(4) . ?
O7 C36 1.39(4) . ?
O7 C14 1.45(3) . ?
O11 C11 1.46(3) . ?
O11 C16 1.50(4) . ?
O12 C27 1.37(4) . ?
O12 C20 1.40(5) . ?
O13 C21 1.43(4) . ?
O13 C28 1.47(5) . ?
O14 C10 1.34(3) . ?
O14 C7 1.39(4) . ?
O19 C29 1.42(4) . ?
O19 C5 1.44(4) . ?
C1 C27 1.40(5) . ?
C2 C28 1.46(5) . ?
C3 C21 1.40(5) . ?
C4 C25 1.43(4) . ?
C5 C14 1.37(4) . ?
C6 C29 1.47(4) . ?
C7 C34 1.41(5) . ?
C8 C32 1.52(5) . ?
C9 C19 1.46(4) . ?
C10 C12 1.42(4) . ?
C11 C13 1.39(4) . ?
C15 C17 1.45(5) . ?
C16 C18 1.46(4) . ?
C20 C30 1.42(5) . ?
C22 C35 1.36(4) . ?
C23 C24 1.44(4) . ?
C26 C36 1.49(5) . ?
C31 C33 1.44(4) . ?
N01 C01 1.63(13) . ?
N02 C02 1.77(13) . ?
C01 C02 1.42(17) . ?
